data_7020105
loop_
_publ_author_name
'Garc\'ia-Ramos, Juan Carlos'
'Toledano-Maga\~na, Yanis'
'Talavera-Contreras, Luis Gabriel'
'Flores-\'Alamo, Marcos'
'Ram\'irez-Delgado, Vanessa'
'Morales-Le\'on, Emmanuel'
'Ortiz-Frade, Luis'
'Guti\'errez, Anllely Grizett'
'V\'azquez-Aguirre, Adriana'
'Mej\'ia, Carmen'
'Carrero, Julio C\'esar'
'Laclette, Juan Pedro'
'Moreno-Esparza, Rafael'
'Ruiz-Azuara, Lena'

_publ_section_title
;
 Potential cytotoxic and amoebicide activity of first row transition metal
 compounds with 2,9-bis-(2',5'-diazahexanyl)-1,1-phenanthroline (L1).
;
_journal_issue 34
_journal_name_full 'Dalton transactions (Cambridge, England : 2003)'
_journal_page_first 10164
_journal_page_last 10174
_journal_paper_doi 10.1039/c2dt30224a
_journal_volume 41
_journal_year 2012
_chemical_compound_source 'synthesis as described'
_chemical_formula_moiety 'C20 H28 N6 Zn, 2(F6 P), H2 O'
_chemical_formula_sum 'C20 H30 F12 N6 O P2 Zn'
_chemical_formula_weight 725.81
_chemical_name_systematic
;

(2,9-bis(2',5'-diazahexanyl)-1,10-phenanthroline)-zinc(II)

bis(hexafluorophosphate) monohydrate

;
_space_group_crystal_system monoclinic
_space_group_IT_number 14
_space_group_name_Hall '-P 2ybc'
_space_group_name_H-M_alt 'P 1 21/c 1'
_symmetry_space_group_name_Hall '-P 2ybc'
_symmetry_space_group_name_H-M 'P 1 21/c 1'
_atom_sites_solution_hydrogens geom
_atom_sites_solution_primary direct
_atom_sites_solution_secondary difmap
_audit_conform_dict_location ftp://ftp.iucr.org/pub/cif_core.dic
_audit_conform_dict_name cif_core.dic
_audit_conform_dict_version 2.4
_audit_creation_date 2012-01-13T11:39:32-00:00
_audit_creation_method 'WinGX routine CIF_UPDATE'
_cell_angle_alpha 90
_cell_angle_beta 91.704(5)
_cell_angle_gamma 90
_cell_formula_units_Z 4
_cell_length_a 11.0101(6)
_cell_length_b 15.4271(8)
_cell_length_c 15.9418(8)
_cell_measurement_reflns_used 3394
_cell_measurement_temperature 130(2)
_cell_measurement_theta_max 25.9997
_cell_measurement_theta_min 3.4423
_cell_measurement_wavelength 0.71073
_cell_volume 2706.6(2)
_computing_cell_refinement
;

CrysAlisPro, Agilent Technologies,

Version 1.171.35.19 (release 27-10-2011 CrysAlis171 .NET)

(compiled Oct 27 2011,15:02:11)

;
_computing_data_collection
;

CrysAlisPro, Agilent Technologies,

Version 1.171.35.19 (release 27-10-2011 CrysAlis171 .NET)

(compiled Oct 27 2011,15:02:11)

;
_computing_data_reduction
;

CrysAlisPro, Agilent Technologies,

Version 1.171.35.19 (release 27-10-2011 CrysAlis171 .NET)

(compiled Oct 27 2011,15:02:11)

;
_computing_molecular_graphics 'Ortep-3 for Windows (Farrugia, 1997)'
_computing_publication_material 'WinGX publication routines (Farrugia, 1999)'
_computing_structure_refinement 'SHELXL-97 (Sheldrick, 2008)'
_computing_structure_solution 'SUPERFLIP (Palatinus & Chapuis, 2007)'
_diffrn_ambient_temperature 130(2)
_diffrn_detector_area_resol_mean 10.4685
_diffrn_measured_fraction_theta_full 0.996
_diffrn_measured_fraction_theta_max 0.996
_diffrn_measurement_device_type 'Xcalibur, Atlas, Gemini'
_diffrn_measurement_method '\w scans'
_diffrn_orient_matrix_UB_11 -0.0149882
_diffrn_orient_matrix_UB_12 0.0446353
_diffrn_orient_matrix_UB_13 -0.003027
_diffrn_orient_matrix_UB_21 0.0216788
_diffrn_orient_matrix_UB_22 0.0063786
_diffrn_orient_matrix_UB_23 0.0418906
_diffrn_orient_matrix_UB_31 0.0588011
_diffrn_orient_matrix_UB_32 0.0090232
_diffrn_orient_matrix_UB_33 -0.0147577
_diffrn_radiation_monochromator graphite
_diffrn_radiation_probe x-ray
_diffrn_radiation_type MoK\a
_diffrn_radiation_wavelength 0.71073
_diffrn_reflns_av_R_equivalents 0.052
_diffrn_reflns_av_unetI/netI 0.0754
_diffrn_reflns_limit_h_max 13
_diffrn_reflns_limit_h_min -13
_diffrn_reflns_limit_k_max 18
_diffrn_reflns_limit_k_min -19
_diffrn_reflns_limit_l_max 19
_diffrn_reflns_limit_l_min -17
_diffrn_reflns_number 12186
_diffrn_reflns_theta_full 26.06
_diffrn_reflns_theta_max 26.06
_diffrn_reflns_theta_min 3.45
_exptl_absorpt_coefficient_mu 1.137
_exptl_absorpt_correction_T_max 0.965
_exptl_absorpt_correction_T_min 0.694
_exptl_absorpt_correction_type analytical
_exptl_absorpt_process_details
;

CrysAlisPro, Agilent Technologies,

Version 1.171.35.19 (release 27-10-2011 CrysAlis171 .NET)

(compiled Oct 27 2011,15:02:11)

Analytical numeric absorption correction using a multifaceted crystal

model based on expressions derived by R.C. Clark &
J.S.

(Clark, R. C. & Reid, J. S. (1995). Acta Cryst. A51, 887-897)

;
_exptl_crystal_colour colorless
_exptl_crystal_density_diffrn 1.781
_exptl_crystal_density_method 'not measured'
_exptl_crystal_description block
_exptl_crystal_F_000 1472
_exptl_crystal_size_max 0.5935
_exptl_crystal_size_mid 0.0754
_exptl_crystal_size_min 0.0331
_refine_diff_density_max 0.978
_refine_diff_density_min -0.549
_refine_diff_density_rms 0.113
_refine_ls_extinction_method none
_refine_ls_goodness_of_fit_ref 1.079
_refine_ls_hydrogen_treatment constr
_refine_ls_matrix_type full
_refine_ls_number_parameters 381
_refine_ls_number_reflns 5329
_refine_ls_number_restraints 0
_refine_ls_restrained_S_all 1.079
_refine_ls_R_factor_all 0.0852
_refine_ls_R_factor_gt 0.0607
_refine_ls_shift/su_max 0
_refine_ls_shift/su_mean 0
_refine_ls_structure_factor_coef Fsqd
_refine_ls_weighting_details
;
calc w=1/[\s^2^(Fo^2^)+(0.0585P)^2^+4.9821P] where
P=(Fo^2^+2Fc^2^)/3
;
_refine_ls_weighting_scheme calc
_refine_ls_wR_factor_gt 0.1358
_refine_ls_wR_factor_ref 0.153
_reflns_number_gt 4051
_reflns_number_total 5329
_reflns_threshold_expression >2\s(I)
_cod_data_source_file c2dt30224a.txt
_cod_data_source_block znln
_cod_database_code 7020105

loop_
_space_group_symop_operation_xyz
'x, y, z'
'-x, y+1/2, -z+1/2'
'-x, -y, -z'
'x, -y-1/2, z-1/2'

loop_
_atom_site_label
_atom_site_type_symbol
_atom_site_fract_x
_atom_site_fract_y
_atom_site_fract_z
_atom_site_U_iso_or_equiv
_atom_site_adp_type
_atom_site_occupancy
_atom_site_symmetry_multiplicity
_atom_site_calc_flag
_atom_site_refinement_flags
C1 C -0.0611(4) 0.2305(3) 0.0661(3) 0.0211(10) Uani 1 1 d .
C2 C -0.1760(4) 0.2634(3) 0.0387(3) 0.0264(11) Uani 1 1 d .
H2 H -0.2485 0.2376 0.0579 0.032 Uiso 1 1 calc R
C3 C -0.1819(4) 0.3317(3) -0.0148(3) 0.0244(11) Uani 1 1 d .
H3 H -0.2588 0.3525 -0.0345 0.029 Uiso 1 1 calc R
C4 C -0.0744(4) 0.3720(3) -0.0415(3) 0.0185(10) Uani 1 1 d .
C5 C -0.0716(4) 0.4461(3) -0.0949(3) 0.0222(10) Uani 1 1 d .
H5 H -0.1456 0.4703 -0.1163 0.027 Uiso 1 1 calc R
C6 C 0.0359(4) 0.4824(3) -0.1153(3) 0.0213(10) Uani 1 1 d .
H6 H 0.036 0.532 -0.1506 0.026 Uiso 1 1 calc R
C7 C 0.1497(4) 0.4473(3) -0.0845(3) 0.0173(9) Uani 1 1 d .
C8 C 0.2646(4) 0.4819(3) -0.1025(3) 0.0223(10) Uani 1 1 d .
H8 H 0.271 0.5325 -0.1361 0.027 Uiso 1 1 calc R
C9 C 0.3667(4) 0.4416(3) -0.0708(3) 0.0234(10) Uani 1 1 d .
H9 H 0.4445 0.4649 -0.0817 0.028 Uiso 1 1 calc R
C10 C 0.3575(4) 0.3658(3) -0.0221(3) 0.0213(10) Uani 1 1 d .
C11 C 0.1482(4) 0.3737(3) -0.0338(2) 0.0151(9) Uani 1 1 d .
C12 C 0.0351(4) 0.3355(3) -0.0107(3) 0.0147(9) Uani 1 1 d .
C13 C -0.0509(4) 0.1523(3) 0.1227(3) 0.0271(11) Uani 1 1 d .
H13A H -0.1131 0.1559 0.1662 0.033 Uiso 1 1 calc R
H13B H -0.0664 0.0991 0.0894 0.033 Uiso 1 1 calc R
C14 C 0.0803(4) 0.1996(3) 0.2407(3) 0.0245(10) Uani 1 1 d .
H14A H 0.0416 0.1686 0.2873 0.029 Uiso 1 1 calc R
H14B H 0.0385 0.2559 0.2324 0.029 Uiso 1 1 calc R
C15 C 0.2133(4) 0.2144(3) 0.2618(3) 0.0260(11) Uani 1 1 d .
H15A H 0.222 0.2441 0.3167 0.031 Uiso 1 1 calc R
H15B H 0.2557 0.1579 0.2663 0.031 Uiso 1 1 calc R
C16 C 0.2415(5) 0.3611(3) 0.2050(3) 0.0322(12) Uani 1 1 d .
H16A H 0.1542 0.3704 0.1954 0.048 Uiso 1 1 calc R
H16B H 0.2867 0.3943 0.1638 0.048 Uiso 1 1 calc R
H16C H 0.2653 0.3803 0.2617 0.048 Uiso 1 1 calc R
C17 C 0.4689(4) 0.3196(3) 0.0129(3) 0.0278(11) Uani 1 1 d .
H17A H 0.5297 0.3147 -0.0314 0.033 Uiso 1 1 calc R
H17B H 0.5054 0.354 0.0596 0.033 Uiso 1 1 calc R
C18 C 0.4458(4) 0.1661(3) -0.0214(3) 0.0317(12) Uani 1 1 d .
H18A H 0.5319 0.1526 -0.032 0.038 Uiso 1 1 calc R
H18B H 0.4069 0.1869 -0.0744 0.038 Uiso 1 1 calc R
C19 C 0.3811(4) 0.0850(4) 0.0088(3) 0.0307(12) Uani 1 1 d .
H19A H 0.387 0.0387 -0.0339 0.037 Uiso 1 1 calc R
H19B H 0.4211 0.064 0.0614 0.037 Uiso 1 1 calc R
C20 C 0.1756(4) 0.0925(3) -0.0536(3) 0.0281(11) Uani 1 1 d .
H20A H 0.193 0.1392 -0.0931 0.042 Uiso 1 1 calc R
H20B H 0.0895 0.0942 -0.0397 0.042 Uiso 1 1 calc R
H20C H 0.1941 0.0365 -0.0792 0.042 Uiso 1 1 calc R
F1 F 0.6238(3) 0.1215(3) 0.1414(2) 0.0636(12) Uani 1 1 d .
F2 F 0.4851(3) 0.1312(3) 0.2396(3) 0.0693(12) Uani 1 1 d .
F3 F 0.6128(3) 0.0555(3) 0.3301(2) 0.0740(14) Uani 1 1 d .
F4 F 0.7468(3) 0.0459(2) 0.22957(19) 0.0384(8) Uani 1 1 d .
F5 F 0.5560(3) 0.0017(2) 0.2024(3) 0.0642(12) Uani 1 1 d .
F6 F 0.6810(4) 0.1757(3) 0.2659(3) 0.0783(14) Uani 1 1 d .
F7 F 0.8595(3) 0.4314(2) 0.43039(17) 0.0362(7) Uani 1 1 d .
F8 F 0.9644(3) 0.4440(2) 0.31129(19) 0.0380(8) Uani 1 1 d .
F9 F 0.8275(3) 0.3583(2) 0.24266(17) 0.0361(7) Uani 1 1 d .
F10 F 0.7221(3) 0.3455(2) 0.36204(19) 0.0377(7) Uani 1 1 d .
F11 F 0.7654(3) 0.47877(19) 0.31100(19) 0.0377(8) Uani 1 1 d .
F12 F 0.9222(3) 0.31163(18) 0.36317(17) 0.0309(7) Uani 1 1 d .
N1 N 0.0407(3) 0.2658(2) 0.0418(2) 0.0180(8) Uani 1 1 d .
N2 N 0.2506(3) 0.3331(2) -0.0037(2) 0.0171(8) Uani 1 1 d .
N3 N 0.4387(3) 0.2333(3) 0.0432(3) 0.0249(9) Uani 1 1 d .
H3N H 0.4882 0.2176 0.0868 0.03 Uiso 1 1 d R
N4 N 0.2513(3) 0.1038(2) 0.0237(2) 0.0209(8) Uani 1 1 d .
H4N H 0.2325 0.0596 0.0592 0.025 Uiso 1 1 d R
N5 N 0.0699(3) 0.1475(3) 0.1631(2) 0.0233(9) Uani 1 1 d .
H5N H 0.0806 0.0901 0.1748 0.028 Uiso 1 1 d R
N6 N 0.2693(3) 0.2678(3) 0.1960(2) 0.0221(9) Uani 1 1 d .
H6N H 0.3512 0.2639 0.2049 0.027 Uiso 1 1 d R
O1W O 0.5294(4) 0.3357(3) 0.2165(3) 0.0550(13) Uani 1 1 d .
H1D H 0.5331 0.3759 0.2422 0.083 Uiso 1 1 d R
H1E H 0.5974 0.3145 0.2303 0.083 Uiso 1 1 d R
P1 P 0.61621(11) 0.08942(9) 0.23601(9) 0.0293(3) Uani 1 1 d .
P2 P 0.84298(11) 0.39346(8) 0.33676(8) 0.0230(3) Uani 1 1 d .
Zn1 Zn 0.22162(4) 0.22294(3) 0.07793(3) 0.01780(17) Uani 1 1 d .

loop_
_atom_site_aniso_label
_atom_site_aniso_U_11
_atom_site_aniso_U_22
_atom_site_aniso_U_33
_atom_site_aniso_U_23
_atom_site_aniso_U_13
_atom_site_aniso_U_12
C1 0.022(2) 0.022(3) 0.020(2) -0.007(2) 0.0029(18) -0.0068(19)
C2 0.013(2) 0.033(3) 0.034(3) -0.007(2) 0.0058(19) -0.007(2)
C3 0.016(2) 0.029(3) 0.028(2) -0.007(2) -0.0057(18) 0.005(2)
C4 0.016(2) 0.020(2) 0.020(2) -0.0078(19) 0.0003(17) 0.0053(18)
C5 0.021(2) 0.023(3) 0.022(2) -0.004(2) -0.0050(18) 0.0104(19)
C6 0.029(3) 0.016(2) 0.019(2) 0.0005(19) 0.0002(18) 0.0050(19)
C7 0.021(2) 0.018(2) 0.013(2) -0.0029(18) 0.0025(16) 0.0019(18)
C8 0.031(3) 0.019(2) 0.017(2) 0.0031(19) 0.0071(18) -0.005(2)
C9 0.021(2) 0.025(3) 0.025(2) 0.002(2) 0.0053(19) -0.008(2)
C10 0.014(2) 0.028(3) 0.022(2) -0.002(2) 0.0034(17) -0.0025(19)
C11 0.015(2) 0.018(2) 0.0117(19) -0.0035(18) 0.0006(16) 0.0003(17)
C12 0.012(2) 0.016(2) 0.016(2) -0.0037(18) 0.0022(16) 0.0019(17)
C13 0.022(2) 0.026(3) 0.034(3) 0.003(2) 0.006(2) -0.007(2)
C14 0.029(3) 0.026(3) 0.018(2) 0.004(2) 0.0092(19) 0.006(2)
C15 0.033(3) 0.024(3) 0.021(2) 0.003(2) 0.000(2) 0.003(2)
C16 0.048(3) 0.021(3) 0.028(3) -0.004(2) 0.001(2) -0.003(2)
C17 0.013(2) 0.032(3) 0.038(3) 0.006(2) 0.0015(19) -0.006(2)
C18 0.021(2) 0.033(3) 0.042(3) 0.002(3) 0.009(2) 0.008(2)
C19 0.023(2) 0.033(3) 0.037(3) -0.005(2) 0.004(2) 0.007(2)
C20 0.034(3) 0.025(3) 0.025(3) -0.004(2) -0.001(2) 0.004(2)
F1 0.0386(19) 0.084(3) 0.068(2) 0.041(2) -0.0044(17) 0.0000(19)
F2 0.0338(19) 0.066(3) 0.109(3) 0.016(2) 0.0201(19) 0.0251(18)
F3 0.048(2) 0.130(4) 0.045(2) 0.014(2) 0.0204(16) 0.021(2)
F4 0.0276(15) 0.0370(18) 0.0508(19) 0.0154(15) 0.0034(13) 0.0040(13)
F5 0.051(2) 0.037(2) 0.103(3) 0.008(2) -0.024(2) -0.0112(17)
F6 0.057(2) 0.043(2) 0.134(4) -0.033(3) -0.016(2) 0.0043(19)
F7 0.0418(18) 0.0381(19) 0.0280(15) -0.0097(14) -0.0075(13) 0.0133(14)
F8 0.0346(17) 0.0355(18) 0.0439(18) 0.0112(15) 0.0012(13) -0.0086(13)
F9 0.0468(18) 0.0347(18) 0.0265(15) -0.0038(14) -0.0029(13) 0.0001(14)
F10 0.0291(16) 0.0430(19) 0.0412(17) 0.0042(15) 0.0051(13) -0.0065(14)
F11 0.0430(18) 0.0267(16) 0.0424(18) 0.0028(14) -0.0134(14) 0.0111(13)
F12 0.0411(17) 0.0234(16) 0.0285(15) 0.0062(12) 0.0044(12) 0.0104(13)
N1 0.0143(18) 0.022(2) 0.0182(19) -0.0018(16) 0.0025(14) -0.0014(15)
N2 0.0113(17) 0.023(2) 0.0174(18) 0.0035(16) 0.0001(14) -0.0011(15)
N3 0.0154(19) 0.028(2) 0.032(2) 0.0037(19) -0.0004(16) 0.0022(17)
N4 0.023(2) 0.0146(19) 0.026(2) -0.0015(17) 0.0019(16) 0.0040(16)
N5 0.027(2) 0.017(2) 0.026(2) 0.0030(17) 0.0059(16) 0.0016(16)
N6 0.025(2) 0.025(2) 0.0170(19) 0.0019(17) -0.0007(15) -0.0001(17)
O1W 0.040(2) 0.054(3) 0.069(3) -0.019(2) -0.025(2) 0.011(2)
P1 0.0230(7) 0.0269(7) 0.0379(8) 0.0039(6) -0.0005(5) 0.0023(5)
P2 0.0248(6) 0.0207(7) 0.0232(6) 0.0002(5) -0.0008(5) 0.0024(5)
Zn1 0.0174(3) 0.0180(3) 0.0181(3) 0.0004(2) 0.00133(19) 0.0016(2)

loop_
_atom_type_symbol
_atom_type_description
_atom_type_scat_dispersion_real
_atom_type_scat_dispersion_imag
_atom_type_scat_source
C C 0.0033 0.0016 'International Tables Vol C Tables 4.2.6.8 and 6.1.1.4'
H H 0 0 'International Tables Vol C Tables 4.2.6.8 and 6.1.1.4'
F F 0.0171 0.0103 'International Tables Vol C Tables 4.2.6.8 and 6.1.1.4'
N N 0.0061 0.0033 'International Tables Vol C Tables 4.2.6.8 and 6.1.1.4'
O O 0.0106 0.006 'International Tables Vol C Tables 4.2.6.8 and 6.1.1.4'
P P 0.1023 0.0942 'International Tables Vol C Tables 4.2.6.8 and 6.1.1.4'
Zn Zn 0.2839 1.4301 'International Tables Vol C Tables 4.2.6.8 and 6.1.1.4'

loop_
_exptl_crystal_face_index_h
_exptl_crystal_face_index_k
_exptl_crystal_face_index_l
_exptl_crystal_face_perp_dist
-4 -8 -20 0.0503
4 8 20 0.0471
14 4 -8 0.0377
-14 -4 8 0.0377
-4 -3 -21 0.0146
4 3 21 0.0185

loop_
_geom_angle_atom_site_label_1
_geom_angle_atom_site_label_2
_geom_angle_atom_site_label_3
_geom_angle
N1 C1 C2 121.4(5)
N1 C1 C13 117.3(4)
C2 C1 C13 121.3(4)
C3 C2 C1 119.8(4)
C3 C2 H2 120.1
C1 C2 H2 120.1
C2 C3 C4 120.4(4)
C2 C3 H3 119.8
C4 C3 H3 119.8
C12 C4 C3 115.8(4)
C12 C4 C5 119.8(4)
C3 C4 C5 124.4(4)
C6 C5 C4 120.5(4)
C6 C5 H5 119.8
C4 C5 H5 119.8
C5 C6 C7 121.3(4)
C5 C6 H6 119.3
C7 C6 H6 119.3
C11 C7 C8 116.9(4)
C11 C7 C6 118.7(4)
C8 C7 C6 124.4(4)
C9 C8 C7 119.0(4)
C9 C8 H8 120.5
C7 C8 H8 120.5
C8 C9 C10 120.6(4)
C8 C9 H9 119.7
C10 C9 H9 119.7
N2 C10 C9 121.3(4)
N2 C10 C17 117.1(4)
C9 C10 C17 121.6(4)
N2 C11 C7 123.7(4)
N2 C11 C12 115.7(4)
C7 C11 C12 120.6(4)
N1 C12 C4 123.6(4)
N1 C12 C11 117.3(4)
C4 C12 C11 119.1(4)
N5 C13 C1 110.8(4)
N5 C13 H13A 109.5
C1 C13 H13A 109.5
N5 C13 H13B 109.5
C1 C13 H13B 109.5
H13A C13 H13B 108.1
N5 C14 C15 108.6(4)
N5 C14 H14A 110
C15 C14 H14A 110
N5 C14 H14B 110
C15 C14 H14B 110
H14A C14 H14B 108.3
N6 C15 C14 110.3(4)
N6 C15 H15A 109.6
C14 C15 H15A 109.6
N6 C15 H15B 109.6
C14 C15 H15B 109.6
H15A C15 H15B 108.1
N6 C16 H16A 109.5
N6 C16 H16B 109.5
H16A C16 H16B 109.5
N6 C16 H16C 109.5
H16A C16 H16C 109.5
H16B C16 H16C 109.5
N3 C17 C10 111.3(4)
N3 C17 H17A 109.4
C10 C17 H17A 109.4
N3 C17 H17B 109.4
C10 C17 H17B 109.4
H17A C17 H17B 108
N3 C18 C19 109.0(4)
N3 C18 H18A 109.9
C19 C18 H18A 109.9
N3 C18 H18B 109.9
C19 C18 H18B 109.9
H18A C18 H18B 108.3
N4 C19 C18 110.6(4)
N4 C19 H19A 109.5
C18 C19 H19A 109.5
N4 C19 H19B 109.5
C18 C19 H19B 109.5
H19A C19 H19B 108.1
N4 C20 H20A 109.5
N4 C20 H20B 109.5
H20A C20 H20B 109.5
N4 C20 H20C 109.5
H20A C20 H20C 109.5
H20B C20 H20C 109.5
C1 N1 C12 119.0(4)
C1 N1 Zn1 125.6(3)
C12 N1 Zn1 115.5(3)
C10 N2 C11 118.5(4)
C10 N2 Zn1 125.5(3)
C11 N2 Zn1 115.9(3)
C17 N3 C18 113.4(4)
C17 N3 Zn1 111.4(3)
C18 N3 Zn1 100.6(3)
C17 N3 H3N 111.2
C18 N3 H3N 107.8
Zn1 N3 H3N 112
C20 N4 C19 111.4(4)
C20 N4 Zn1 111.3(3)
C19 N4 Zn1 114.0(3)
C20 N4 H4N 107.2
C19 N4 H4N 101
Zn1 N4 H4N 111.3
C13 N5 C14 112.8(4)
C13 N5 Zn1 110.7(3)
C14 N5 Zn1 99.6(3)
C13 N5 H5N 104.5
C14 N5 H5N 110.6
Zn1 N5 H5N 118.9
C16 N6 C15 112.4(4)
C16 N6 Zn1 111.6(3)
C15 N6 Zn1 111.1(3)
C16 N6 H6N 104.8
C15 N6 H6N 106.5
Zn1 N6 H6N 110.2
H1D O1W H1E 98.5
F6 P1 F2 92.9(2)
F6 P1 F3 90.9(3)
F2 P1 F3 93.0(2)
F6 P1 F5 177.1(3)
F2 P1 F5 89.3(2)
F3 P1 F5 90.9(2)
F6 P1 F1 89.3(3)
F2 P1 F1 88.9(2)
F3 P1 F1 178.0(2)
F5 P1 F1 88.8(2)
F6 P1 F4 88.53(19)
F2 P1 F4 178.1(2)
F3 P1 F4 88.23(18)
F5 P1 F4 89.30(19)
F1 P1 F4 89.83(18)
F12 P2 F10 91.18(17)
F12 P2 F9 91.25(16)
F10 P2 F9 90.76(17)
F12 P2 F7 89.84(15)
F10 P2 F7 90.35(17)
F9 P2 F7 178.43(19)
F12 P2 F8 89.87(16)
F10 P2 F8 178.86(19)
F9 P2 F8 89.65(17)
F7 P2 F8 89.22(17)
F12 P2 F11 178.27(17)
F10 P2 F11 90.17(17)
F9 P2 F11 89.81(16)
F7 P2 F11 89.07(16)
F8 P2 F11 88.77(17)
N6 Zn1 N4 130.07(15)
N6 Zn1 N1 110.45(14)
N4 Zn1 N1 108.48(14)
N6 Zn1 N2 104.29(14)
N4 Zn1 N2 114.79(15)
N1 Zn1 N2 75.60(13)
N6 Zn1 N5 79.30(14)
N4 Zn1 N5 85.89(14)
N1 Zn1 N5 70.03(13)
N2 Zn1 N5 144.23(13)
N6 Zn1 N3 87.78(14)
N4 Zn1 N3 78.34(14)
N1 Zn1 N3 144.02(14)
N2 Zn1 N3 69.79(13)
N5 Zn1 N3 145.64(13)

loop_
_geom_bond_atom_site_label_1
_geom_bond_atom_site_label_2
_geom_bond_distance
C1 N1 1.315(6)
C1 C2 1.419(6)
C1 C13 1.509(7)
C2 C3 1.357(7)
C2 H2 0.95
C3 C4 1.414(7)
C3 H3 0.95
C4 C12 1.406(6)
C4 C5 1.426(7)
C5 C6 1.358(7)
C5 H5 0.95
C6 C7 1.437(6)
C6 H6 0.95
C7 C11 1.393(6)
C7 C8 1.411(6)
C8 C9 1.369(6)
C8 H8 0.95
C9 C10 1.409(7)
C9 H9 0.95
C10 N2 1.322(5)
C10 C17 1.511(6)
C11 N2 1.365(5)
C11 C12 1.436(6)
C12 N1 1.363(6)
C13 N5 1.463(6)
C13 H13A 0.99
C13 H13B 0.99
C14 N5 1.477(6)
C14 C15 1.509(7)
C14 H14A 0.99
C14 H14B 0.99
C15 N6 1.483(6)
C15 H15A 0.99
C15 H15B 0.99
C16 N6 1.479(6)
C16 H16A 0.98
C16 H16B 0.98
C16 H16C 0.98
C17 N3 1.457(6)
C17 H17A 0.99
C17 H17B 0.99
C18 N3 1.465(7)
C18 C19 1.525(7)
C18 H18A 0.99
C18 H18B 0.99
C19 N4 1.485(6)
C19 H19A 0.99
C19 H19B 0.99
C20 N4 1.477(5)
C20 H20A 0.98
C20 H20B 0.98
C20 H20C 0.98
F1 P1 1.592(4)
F2 P1 1.584(3)
F3 P1 1.590(4)
F4 P1 1.593(3)
F5 P1 1.592(4)
F6 P1 1.577(4)
F7 P2 1.608(3)
F8 P2 1.610(3)
F9 P2 1.599(3)
F10 P2 1.585(3)
F11 P2 1.616(3)
F12 P2 1.584(3)
N1 Zn1 2.160(3)
N2 Zn1 2.169(4)
N3 Zn1 2.475(4)
N3 H3N 0.9037
N4 Zn1 2.062(4)
N4 H4N 0.9125
N5 Zn1 2.475(4)
N5 H5N 0.9117
N6 Zn1 2.059(4)
N6 H6N 0.9109
O1W H1D 0.7436
O1W H1E 0.841

loop_
_geom_torsion_atom_site_label_1
_geom_torsion_atom_site_label_2
_geom_torsion_atom_site_label_3
_geom_torsion_atom_site_label_4
_geom_torsion
N1 C1 C2 C3 1.1(7)
C13 C1 C2 C3 -177.4(4)
C1 C2 C3 C4 -1.9(7)
C2 C3 C4 C12 1.4(6)
C2 C3 C4 C5 -177.4(4)
C12 C4 C5 C6 -0.8(6)
C3 C4 C5 C6 177.9(4)
C4 C5 C6 C7 0.4(7)
C5 C6 C7 C11 1.0(6)
C5 C6 C7 C8 -179.5(4)
C11 C7 C8 C9 0.8(6)
C6 C7 C8 C9 -178.7(4)
C7 C8 C9 C10 1.1(7)
C8 C9 C10 N2 -2.0(7)
C8 C9 C10 C17 179.4(4)
C8 C7 C11 N2 -2.0(6)
C6 C7 C11 N2 177.6(4)
C8 C7 C11 C12 178.5(4)
C6 C7 C11 C12 -2.0(6)
C3 C4 C12 N1 -0.1(6)
C5 C4 C12 N1 178.7(4)
C3 C4 C12 C11 -178.9(4)
C5 C4 C12 C11 -0.1(6)
N2 C11 C12 N1 3.1(6)
C7 C11 C12 N1 -177.4(4)
N2 C11 C12 C4 -178.0(4)
C7 C11 C12 C4 1.5(6)
N1 C1 C13 N5 19.4(6)
C2 C1 C13 N5 -162.0(4)
N5 C14 C15 N6 64.9(5)
N2 C10 C17 N3 15.0(6)
C9 C10 C17 N3 -166.4(4)
N3 C18 C19 N4 60.5(5)
C2 C1 N1 C12 0.2(6)
C13 C1 N1 C12 178.7(4)
C2 C1 N1 Zn1 -179.9(3)
C13 C1 N1 Zn1 -1.4(6)
C4 C12 N1 C1 -0.7(6)
C11 C12 N1 C1 178.2(4)
C4 C12 N1 Zn1 179.4(3)
C11 C12 N1 Zn1 -1.7(5)
C9 C10 N2 C11 0.9(6)
C17 C10 N2 C11 179.6(4)
C9 C10 N2 Zn1 -175.2(3)
C17 C10 N2 Zn1 3.5(6)
C7 C11 N2 C10 1.1(6)
C12 C11 N2 C10 -179.3(4)
C7 C11 N2 Zn1 177.6(3)
C12 C11 N2 Zn1 -2.9(5)
C10 C17 N3 C18 89.4(5)
C10 C17 N3 Zn1 -23.2(5)
C19 C18 N3 C17 -164.9(4)
C19 C18 N3 Zn1 -45.9(4)
C18 C19 N4 C20 87.6(5)
C18 C19 N4 Zn1 -39.3(5)
C1 C13 N5 C14 85.4(5)
C1 C13 N5 Zn1 -25.3(5)
C15 C14 N5 C13 -161.8(4)
C15 C14 N5 Zn1 -44.4(4)
C14 C15 N6 C16 79.0(5)
C14 C15 N6 Zn1 -46.8(4)
C16 N6 Zn1 N4 173.7(3)
C15 N6 Zn1 N4 -60.1(4)
C16 N6 Zn1 N1 -47.2(3)
C15 N6 Zn1 N1 79.0(3)
C16 N6 Zn1 N2 32.5(3)
C15 N6 Zn1 N2 158.7(3)
C16 N6 Zn1 N5 -111.0(3)
C15 N6 Zn1 N5 15.2(3)
C16 N6 Zn1 N3 101.0(3)
C15 N6 Zn1 N3 -132.8(3)
C20 N4 Zn1 N6 165.7(3)
C19 N4 Zn1 N6 -67.3(4)
C20 N4 Zn1 N1 26.0(3)
C19 N4 Zn1 N1 153.0(3)
C20 N4 Zn1 N2 -56.2(3)
C19 N4 Zn1 N2 70.8(3)
C20 N4 Zn1 N5 93.4(3)
C19 N4 Zn1 N5 -139.6(3)
C20 N4 Zn1 N3 -117.3(3)
C19 N4 Zn1 N3 9.7(3)
C1 N1 Zn1 N6 -79.6(4)
C12 N1 Zn1 N6 100.3(3)
C1 N1 Zn1 N4 68.5(4)
C12 N1 Zn1 N4 -111.6(3)
C1 N1 Zn1 N2 -179.7(4)
C12 N1 Zn1 N2 0.2(3)
C1 N1 Zn1 N5 -9.8(3)
C12 N1 Zn1 N5 170.1(3)
C1 N1 Zn1 N3 164.1(3)
C12 N1 Zn1 N3 -16.0(4)
C10 N2 Zn1 N6 69.8(4)
C11 N2 Zn1 N6 -106.4(3)
C10 N2 Zn1 N4 -78.3(4)
C11 N2 Zn1 N4 105.5(3)
C10 N2 Zn1 N1 177.7(4)
C11 N2 Zn1 N1 1.5(3)
C10 N2 Zn1 N5 161.3(3)
C11 N2 Zn1 N5 -14.9(4)
C10 N2 Zn1 N3 -12.4(3)
C11 N2 Zn1 N3 171.5(3)
C13 N5 Zn1 N6 135.5(3)
C14 N5 Zn1 N6 16.5(3)
C13 N5 Zn1 N4 -92.4(3)
C14 N5 Zn1 N4 148.6(3)
C13 N5 Zn1 N1 18.9(3)
C14 N5 Zn1 N1 -100.1(3)
C13 N5 Zn1 N2 35.8(4)
C14 N5 Zn1 N2 -83.2(3)
C13 N5 Zn1 N3 -154.8(3)
C14 N5 Zn1 N3 86.2(3)
C17 N3 Zn1 N6 -87.3(3)
C18 N3 Zn1 N6 152.3(3)
C17 N3 Zn1 N4 141.0(3)
C18 N3 Zn1 N4 20.6(3)
C17 N3 Zn1 N1 35.5(4)
C18 N3 Zn1 N1 -84.9(4)
C17 N3 Zn1 N2 18.8(3)
C18 N3 Zn1 N2 -101.6(3)
C17 N3 Zn1 N5 -154.6(3)
C18 N3 Zn1 N5 85.0(3)
